data_1539823
loop_
_publ_author_name
'Evdokimova, O.A.'
'Belokoneva, E.L.'
'Urusov, V.S.'

_publ_section_title
;
 Determination of the location of impurities in emerald from the data on
 precision refinement and analysis of the distribution of deformation
 electron density
;
_journal_name_full 'Doklady Akademii Nauk SSSR'
_journal_page_first 95
_journal_page_last 99
_journal_volume 306
_journal_year 1989
_chemical_formula_sum 'Al1.71 Be2.92 Cr0.02 Fe0.02 H1.7 K0.01 Li0.05 Mg0.29 Na0.27 O18.85 Si6'
_chemical_name_systematic
;
Na.27 K.01 Li.05 Be2.92 Mg.29 Cr.02 Fe.02 Al1.71 (Si6 O18) (H2 O).85
;
_space_group_IT_number 192
_symmetry_space_group_name_Hall '-P 6 2c'
_symmetry_space_group_name_H-M 'P 6/m c c'
_cell_angle_alpha 90
_cell_angle_beta 90
_cell_angle_gamma 120
_cell_formula_units_Z 2
_cell_length_a 9.246
_cell_length_b 9.246
_cell_length_c 9.22
_cell_volume 682.605
_citation_journal_id_ASTM DANKAS
_cod_data_source_file Evdokimova_DANKAS_1989_815.cif
_cod_data_source_block H1.7Al1.71Be2.92Cr0.02Fe0.02K0.01Li0.05Mg0.29Na0.27O18.85Si6
_cod_original_cell_volume 682.6049
_cod_original_formula_sum
;
H1.7 Al1.71 Be2.92 Cr0.02 Fe0.02 K0.01 Li0.05 Mg0.29 Na0.27 O18.85 Si6
;
_cod_database_code 1539823

loop_
_symmetry_equiv_pos_as_xyz
x,y,z
x-y,x,z
-y,x-y,z
-x,-y,z
-x+y,-x,z
y,-x+y,z
-y,-x,-z+1/2
x-y,-y,-z+1/2
x,x-y,-z+1/2
y,x,-z+1/2
-x+y,y,-z+1/2
-x,-x+y,-z+1/2
-x,-y,-z
-x+y,-x,-z
y,-x+y,-z
x,y,-z
x-y,x,-z
-y,x-y,-z
y,x,z-1/2
-x+y,y,z-1/2
-x,-x+y,z-1/2
-y,-x,z-1/2
x-y,-y,z-1/2
x,x-y,z-1/2

loop_
_atom_site_label
_atom_site_type_symbol
_atom_site_fract_x
_atom_site_fract_y
_atom_site_fract_z
_atom_site_occupancy
_atom_site_U_iso_or_equiv
O3 O-2 0 0 0.25 0.85 0.0
O2 O-2 0.23378 0.3072 0 1 0.0
Si1 Si+4 0.11487 0.38704 0 1 0.0
Fe1 Fe+3 0.3333 0.6667 0.25 0.01 0.0
Be1 Be+2 0.5 0 0.25 0.967 0.0
Li1 Li+1 0.5 0 0.25 0.017 0.0
K1 K+1 0 0 0.25 0.01 0.0
Mg2 Mg+2 0.3333 0.6667 0.25 0.125 0.0
Na1 Na+1 0 0 0 0.27 0.0
Mg3 Mg+2 0 0 0 0.01 0.0
O1 O-2 0.49739 0.14429 0.35481 1 0.0
Mg1 Mg+2 0.5 0 0.25 0.01 0.0
Cr1 Cr+3 0.3333 0.6667 0.25 0.01 0.0
Al1 Al+3 0.3333 0.6667 0.25 0.855 0.0
